data_2237785
loop_
_publ_author_name
'Hu, Jun-yi'
'Wang, Jiang'
'Xu, Ying-qian'
'Gao, Yun'
'Xiao, Guo-yong'

_publ_section_title
;
 (<i>Z</i>)-3\b-(2-Chloroanilino)-17(20)-pregnene
;
_journal_coeditor_code CV5384
_journal_issue 5
_journal_name_full 'Acta Crystallographica Section E'
_journal_page_first o635
_journal_paper_doi 10.1107/S1600536813007290
_journal_volume 69
_journal_year 2013
_chemical_formula_iupac 'C27 H38 Cl N'
_chemical_formula_moiety 'C27 H38 Cl N'
_chemical_formula_sum 'C27 H38 Cl N'
_chemical_formula_weight 412.03
_chemical_name_systematic
;
(<i>Z</i>)-3\b-(2-Chloroanilino)-17(20)-pregnene
;
_space_group_IT_number 4
_symmetry_cell_setting monoclinic
_symmetry_space_group_name_Hall 'P 2yb'
_symmetry_space_group_name_H-M 'P 1 21 1'
_atom_sites_solution_hydrogens geom
_atom_sites_solution_primary direct
_atom_sites_solution_secondary difmap
_cell_angle_alpha 90.00
_cell_angle_beta 106.447(7)
_cell_angle_gamma 90.00
_cell_formula_units_Z 2
_cell_length_a 7.2810(10)
_cell_length_b 17.467(2)
_cell_length_c 9.1310(12)
_cell_measurement_reflns_used 4165
_cell_measurement_temperature 113(2)
_cell_measurement_theta_max 27.90
_cell_measurement_theta_min 1.20
_cell_volume 1113.7(3)
_computing_cell_refinement 'CrystalClear (Rigaku/MSC, 2005)'
_computing_data_collection 'CrystalClear (Rigaku/MSC, 2005)'
_computing_data_reduction 'CrystalClear (Rigaku/MSC, 2005)'
_computing_molecular_graphics 'SHELXTL (Sheldrick, 2008)'
_computing_publication_material 'CrystalStructure (Rigaku/MSC, 2005)'
_computing_structure_refinement 'SHELXL97 (Sheldrick, 2008)'
_computing_structure_solution 'SHELXS97 (Sheldrick, 2008)'
_diffrn_ambient_temperature 113(2)
_diffrn_detector_area_resol_mean 14.222
_diffrn_measured_fraction_theta_full 0.998
_diffrn_measured_fraction_theta_max 0.998
_diffrn_measurement_device_type 'Rigaku Saturn724 CCD'
_diffrn_measurement_method \w
_diffrn_radiation_monochromator multilayer
_diffrn_radiation_source 'rotating anode'
_diffrn_radiation_type 'Mo K\a'
_diffrn_radiation_wavelength 0.71073
_diffrn_reflns_av_R_equivalents 0.0383
_diffrn_reflns_av_sigmaI/netI 0.0585
_diffrn_reflns_limit_h_max 9
_diffrn_reflns_limit_h_min -9
_diffrn_reflns_limit_k_max 22
_diffrn_reflns_limit_k_min -22
_diffrn_reflns_limit_l_max 11
_diffrn_reflns_limit_l_min -11
_diffrn_reflns_number 14303
_diffrn_reflns_theta_full 27.87
_diffrn_reflns_theta_max 27.87
_diffrn_reflns_theta_min 2.33
_diffrn_standards_decay_% 0
_diffrn_standards_interval_count 0
_diffrn_standards_interval_time 0
_diffrn_standards_number 0
_exptl_absorpt_coefficient_mu 0.185
_exptl_absorpt_correction_T_max 0.9674
_exptl_absorpt_correction_T_min 0.9534
_exptl_absorpt_correction_type multi-scan
_exptl_absorpt_process_details '(CrystalClear; Rigaku/MSC, 2005)'
_exptl_crystal_colour colourless
_exptl_crystal_density_diffrn 1.229
_exptl_crystal_density_method 'not measured'
_exptl_crystal_description prism
_exptl_crystal_F_000 448
_exptl_crystal_size_max 0.26
_exptl_crystal_size_mid 0.24
_exptl_crystal_size_min 0.18
_refine_diff_density_max 0.179
_refine_diff_density_min -0.248
_refine_ls_abs_structure_details 'Flack (1983), 2537 Friedel pairs'
_refine_ls_abs_structure_Flack 0.02(3)
_refine_ls_extinction_method none
_refine_ls_goodness_of_fit_ref 0.972
_refine_ls_hydrogen_treatment mixed
_refine_ls_matrix_type full
_refine_ls_number_parameters 269
_refine_ls_number_reflns 5276
_refine_ls_number_restraints 1
_refine_ls_restrained_S_all 0.971
_refine_ls_R_factor_all 0.0375
_refine_ls_R_factor_gt 0.0292
_refine_ls_shift/su_max 0.001
_refine_ls_shift/su_mean 0.000
_refine_ls_structure_factor_coef Fsqd
_refine_ls_weighting_details 'w=1/[\s^2^(Fo^2^)+(0.0299P)^2^] where P=(Fo^2^+2Fc^2^)/3'
_refine_ls_weighting_scheme calc
_refine_ls_wR_factor_gt 0.0640
_refine_ls_wR_factor_ref 0.0657
_reflns_number_gt 4089
_reflns_number_total 5276
_reflns_threshold_expression I>2\s(I)
_cod_data_source_file cv5384.cif
_cod_data_source_block I
_cod_original_cell_volume 1113.7(2)
_cod_original_sg_symbol_H-M 'P 21'
_cod_database_code 2237785
_cod_database_fobs_code 2237785

loop_
_symmetry_equiv_pos_as_xyz
'x, y, z'
'-x, y+1/2, -z'

loop_
_atom_site_type_symbol
_atom_site_label
_atom_site_fract_x
_atom_site_fract_y
_atom_site_fract_z
_atom_site_U_iso_or_equiv
_atom_site_adp_type
_atom_site_calc_flag
_atom_site_refinement_flags
_atom_site_occupancy
_atom_site_symmetry_multiplicity
Cl Cl1 0.65026(5) 0.47549(2) 0.27405(4) 0.02681(9) Uani d . 1 1
N N1 0.72923(18) 0.63876(7) 0.23132(14) 0.0219(3) Uani d . 1 1
C C1 0.4738(2) 0.83125(8) 0.15203(16) 0.0184(3) Uani d . 1 1
H H1A 0.3408 0.8434 0.1515 0.022 Uiso calc R 1 1
H H1B 0.4885 0.8457 0.0511 0.022 Uiso calc R 1 1
C C1' 0.86537(19) 0.59002(8) 0.20670(15) 0.0179(3) Uani d . 1 1
C C2 0.50533(19) 0.74475(8) 0.17404(17) 0.0193(3) Uani d . 1 1
H H2A 0.4214 0.7179 0.0843 0.023 Uiso calc R 1 1
H H2B 0.4669 0.7286 0.2650 0.023 Uiso calc R 1 1
C C2' 0.84853(19) 0.51050(8) 0.22294(15) 0.0188(3) Uani d . 1 1
C C3 0.7134(2) 0.72010(8) 0.19420(16) 0.0194(3) Uani d . 1 1
H H3 0.7421 0.7272 0.0943 0.023 Uiso calc R 1 1
C C3' 0.9773(2) 0.45928(8) 0.19481(17) 0.0235(3) Uani d . 1 1
H H3' 0.9593 0.4060 0.2064 0.028 Uiso calc R 1 1
C C4 0.8522(2) 0.76977(8) 0.31296(16) 0.0193(3) Uani d . 1 1
H H4A 0.8370 0.7586 0.4152 0.023 Uiso calc R 1 1
H H4B 0.9852 0.7567 0.3149 0.023 Uiso calc R 1 1
C C4' 1.1333(2) 0.48461(9) 0.14969(15) 0.0260(3) Uani d . 1 1
H H4' 1.2228 0.4493 0.1302 0.031 Uiso calc R 1 1
C C5 0.81801(19) 0.85484(8) 0.27867(16) 0.0168(3) Uani d . 1 1
H H5 0.8293 0.8631 0.1732 0.020 Uiso calc R 1 1
C C5' 1.1556(2) 0.56290(9) 0.13369(16) 0.0253(3) Uani d . 1 1
H H5' 1.2617 0.5813 0.1029 0.030 Uiso calc R 1 1
C C6 0.97282(19) 0.90405(8) 0.38521(17) 0.0213(3) Uani d . 1 1
H H6A 0.9690 0.8966 0.4918 0.026 Uiso calc R 1 1
H H6B 1.1002 0.8874 0.3786 0.026 Uiso calc R 1 1
C C6' 1.0254(2) 0.61462(8) 0.16199(16) 0.0218(3) Uani d . 1 1
H H6' 1.0446 0.6679 0.1510 0.026 Uiso calc R 1 1
C C7 0.94543(18) 0.98860(8) 0.34445(16) 0.0203(3) Uani d . 1 1
H H7A 0.9652 0.9971 0.2428 0.024 Uiso calc R 1 1
H H7B 1.0425 1.0189 0.4200 0.024 Uiso calc R 1 1
C C8 0.74540(18) 1.01621(7) 0.34212(16) 0.0156(3) Uani d . 1 1
H H8 0.7312 1.0116 0.4476 0.019 Uiso calc R 1 1
C C9 0.58989(18) 0.96592(8) 0.23272(15) 0.0147(3) Uani d . 1 1
H H9 0.6120 0.9703 0.1298 0.018 Uiso calc R 1 1
C C10 0.61220(18) 0.87966(8) 0.27571(15) 0.0151(3) Uani d . 1 1
C C11 0.38697(19) 0.99738(7) 0.21507(16) 0.0197(3) Uani d . 1 1
H H11A 0.2953 0.9688 0.1323 0.024 Uiso calc R 1 1
H H11B 0.3527 0.9875 0.3108 0.024 Uiso calc R 1 1
C C12 0.36389(19) 1.08327(8) 0.17908(17) 0.0192(3) Uani d . 1 1
H H12A 0.3758 1.0925 0.0752 0.023 Uiso calc R 1 1
H H12B 0.2344 1.0998 0.1805 0.023 Uiso calc R 1 1
C C13 0.51445(19) 1.13112(7) 0.29440(15) 0.0151(3) Uani d . 1 1
C C14 0.71243(18) 1.09903(8) 0.29169(16) 0.0157(3) Uani d . 1 1
H H14 0.7130 1.1001 0.1823 0.019 Uiso calc R 1 1
C C15 0.85384(19) 1.16029(8) 0.37215(16) 0.0213(3) Uani d . 1 1
H H15A 0.9781 1.1549 0.3491 0.026 Uiso calc R 1 1
H H15B 0.8754 1.1586 0.4841 0.026 Uiso calc R 1 1
C C16 0.7503(2) 1.23417(8) 0.30321(18) 0.0241(3) Uani d . 1 1
H H16A 0.7832 1.2766 0.3780 0.029 Uiso calc R 1 1
H H16B 0.7870 1.2491 0.2107 0.029 Uiso calc R 1 1
C C17 0.5354(2) 1.21616(8) 0.26260(15) 0.0171(3) Uani d . 1 1
C C18 0.4833(2) 1.12587(8) 0.45464(16) 0.0217(3) Uani d . 1 1
H H18A 0.5895 1.1512 0.5293 0.026 Uiso calc R 1 1
H H18B 0.4779 1.0720 0.4829 0.026 Uiso calc R 1 1
H H18C 0.3626 1.1511 0.4534 0.026 Uiso calc R 1 1
C C19 0.57245(19) 0.86552(8) 0.43077(15) 0.0199(3) Uani d . 1 1
H H19A 0.5888 0.8110 0.4565 0.024 Uiso calc R 1 1
H H19B 0.4410 0.8810 0.4242 0.024 Uiso calc R 1 1
H H19C 0.6623 0.8956 0.5101 0.024 Uiso calc R 1 1
C C20 0.4035(2) 1.27000(8) 0.22004(15) 0.0198(3) Uani d . 1 1
H H20 0.4507 1.3198 0.2092 0.024 Uiso calc R 1 1
C C21 0.18870(19) 1.26393(8) 0.18609(17) 0.0228(3) Uani d . 1 1
H H21A 0.1510 1.2099 0.1759 0.027 Uiso calc R 1 1
H H21B 0.1274 1.2909 0.0906 0.027 Uiso calc R 1 1
H H21C 0.1483 1.2871 0.2697 0.027 Uiso calc R 1 1
H H10 0.635(3) 0.6182(12) 0.259(2) 0.059(7) Uiso d . 1 1

loop_
_atom_site_aniso_label
_atom_site_aniso_U_11
_atom_site_aniso_U_22
_atom_site_aniso_U_33
_atom_site_aniso_U_12
_atom_site_aniso_U_13
_atom_site_aniso_U_23
Cl1 0.02351(18) 0.01886(16) 0.0400(2) -0.00103(17) 0.01213(15) -0.00106(17)
N1 0.0254(7) 0.0144(6) 0.0291(7) 0.0032(5) 0.0132(6) 0.0030(5)
C1 0.0165(7) 0.0165(7) 0.0206(8) 0.0016(6) 0.0030(6) 0.0003(6)
C1' 0.0200(7) 0.0189(7) 0.0130(7) 0.0026(6) 0.0020(5) -0.0013(6)
C2 0.0190(7) 0.0168(7) 0.0206(8) 0.0010(6) 0.0032(6) 0.0004(6)
C2' 0.0175(7) 0.0200(7) 0.0180(7) -0.0008(6) 0.0037(6) -0.0003(6)
C3 0.0234(7) 0.0140(7) 0.0211(8) 0.0022(6) 0.0070(6) 0.0027(6)
C3' 0.0263(8) 0.0176(8) 0.0239(8) 0.0050(6) 0.0026(6) -0.0016(6)
C4 0.0181(7) 0.0168(7) 0.0235(8) 0.0047(6) 0.0066(6) 0.0019(6)
C4' 0.0240(7) 0.0274(9) 0.0268(8) 0.0092(7) 0.0076(6) -0.0013(7)
C5 0.0152(7) 0.0182(7) 0.0176(7) 0.0025(5) 0.0056(6) 0.0010(6)
C5' 0.0223(8) 0.0320(9) 0.0232(8) 0.0016(6) 0.0088(6) -0.0020(6)
C6 0.0131(7) 0.0214(8) 0.0277(8) 0.0029(6) 0.0030(6) 0.0004(6)
C6' 0.0240(8) 0.0175(8) 0.0241(8) 0.0002(6) 0.0069(6) 0.0015(6)
C7 0.0130(6) 0.0196(9) 0.0265(8) 0.0002(5) 0.0029(6) 0.0003(6)
C8 0.0129(7) 0.0156(7) 0.0177(7) 0.0003(5) 0.0033(5) -0.0009(5)
C9 0.0141(6) 0.0152(7) 0.0146(7) 0.0014(6) 0.0039(5) 0.0003(5)
C10 0.0123(6) 0.0161(7) 0.0165(7) 0.0007(5) 0.0033(5) 0.0006(6)
C11 0.0136(7) 0.0165(8) 0.0260(8) -0.0003(5) 0.0008(6) -0.0006(6)
C12 0.0140(7) 0.0159(7) 0.0253(8) 0.0012(5) 0.0018(6) -0.0010(6)
C13 0.0147(7) 0.0144(7) 0.0159(7) 0.0009(5) 0.0039(5) 0.0009(5)
C14 0.0139(7) 0.0186(7) 0.0154(7) -0.0006(6) 0.0054(5) 0.0014(5)
C15 0.0150(7) 0.0203(8) 0.0282(8) -0.0018(6) 0.0052(6) -0.0004(6)
C16 0.0188(8) 0.0202(8) 0.0313(9) -0.0017(6) 0.0036(6) 0.0007(6)
C17 0.0198(7) 0.0168(7) 0.0143(7) -0.0019(6) 0.0043(6) -0.0032(6)
C18 0.0231(7) 0.0209(7) 0.0239(8) 0.0033(6) 0.0114(6) 0.0004(6)
C19 0.0187(7) 0.0203(7) 0.0222(8) 0.0029(6) 0.0081(6) 0.0022(6)
C20 0.0236(7) 0.0164(7) 0.0207(7) -0.0002(6) 0.0083(6) -0.0006(6)
C21 0.0249(8) 0.0184(8) 0.0266(8) 0.0032(6) 0.0099(6) -0.0002(6)

loop_
_atom_type_symbol
_atom_type_description
_atom_type_scat_dispersion_real
_atom_type_scat_dispersion_imag
_atom_type_scat_source
C C 0.0033 0.0016
; International Tables
Vol. C, Tables 4.2.6.8 and 6.1.1.4
;
H H 0.0000 0.0000
; International Tables
Vol. C, Tables 4.2.6.8 and 6.1.1.4
;
N N 0.0061 0.0033
; International Tables
Vol. C, Tables 4.2.6.8 and 6.1.1.4
;
Cl Cl 0.1484 0.1585
; International Tables
Vol. C, Tables 4.2.6.8 and 6.1.1.4
;

loop_
_geom_angle_atom_site_label_1
_geom_angle_atom_site_label_2
_geom_angle_atom_site_label_3
_geom_angle
C1' N1 C3 125.43(13)
C1' N1 H10 117.1(14)
C3 N1 H10 116.8(14)
C2 C1 C10 113.79(11)
C2 C1 H1A 108.8
C10 C1 H1A 108.8
C2 C1 H1B 108.8
C10 C1 H1B 108.8
H1A C1 H1B 107.7
N1 C1' C2' 120.46(13)
N1 C1' C6' 123.65(13)
C2' C1' C6' 115.88(12)
C1 C2 C3 113.46(11)
C1 C2 H2A 108.9
C3 C2 H2A 108.9
C1 C2 H2B 108.9
C3 C2 H2B 108.9
H2A C2 H2B 107.7
C3' C2' C1' 122.68(13)
C3' C2' Cl1 118.79(11)
C1' C2' Cl1 118.48(10)
N1 C3 C4 113.32(11)
N1 C3 C2 108.16(11)
C4 C3 C2 111.01(11)
N1 C3 H3 108.1
C4 C3 H3 108.1
C2 C3 H3 108.1
C2' C3' C4' 120.58(13)
C2' C3' H3' 119.7
C4' C3' H3' 119.7
C5 C4 C3 111.79(11)
C5 C4 H4A 109.3
C3 C4 H4A 109.3
C5 C4 H4B 109.3
C3 C4 H4B 109.3
H4A C4 H4B 107.9
C3' C4' C5' 118.37(14)
C3' C4' H4' 120.8
C5' C4' H4' 120.8
C4 C5 C6 111.68(11)
C4 C5 C10 112.12(11)
C6 C5 C10 112.85(11)
C4 C5 H5 106.6
C6 C5 H5 106.6
C10 C5 H5 106.6
C6' C5' C4' 121.03(14)
C6' C5' H5' 119.5
C4' C5' H5' 119.5
C7 C6 C5 111.61(11)
C7 C6 H6A 109.3
C5 C6 H6A 109.3
C7 C6 H6B 109.3
C5 C6 H6B 109.3
H6A C6 H6B 108.0
C5' C6' C1' 121.45(14)
C5' C6' H6' 119.3
C1' C6' H6' 119.3
C6 C7 C8 111.58(11)
C6 C7 H7A 109.3
C8 C7 H7A 109.3
C6 C7 H7B 109.3
C8 C7 H7B 109.3
H7A C7 H7B 108.0
C14 C8 C7 111.92(11)
C14 C8 C9 108.69(11)
C7 C8 C9 110.42(11)
C14 C8 H8 108.6
C7 C8 H8 108.6
C9 C8 H8 108.6
C11 C9 C8 111.62(11)
C11 C9 C10 113.61(10)
C8 C9 C10 112.39(10)
C11 C9 H9 106.2
C8 C9 H9 106.2
C10 C9 H9 106.2
C1 C10 C19 109.39(11)
C1 C10 C5 106.74(11)
C19 C10 C5 111.72(10)
C1 C10 C9 110.37(10)
C19 C10 C9 110.70(11)
C5 C10 C9 107.84(10)
C12 C11 C9 114.48(11)
C12 C11 H11A 108.6
C9 C11 H11A 108.6
C12 C11 H11B 108.6
C9 C11 H11B 108.6
H11A C11 H11B 107.6
C13 C12 C11 111.82(11)
C13 C12 H12A 109.3
C11 C12 H12A 109.3
C13 C12 H12B 109.3
C11 C12 H12B 109.3
H12A C12 H12B 107.9
C17 C13 C12 119.26(12)
C17 C13 C18 106.65(11)
C12 C13 C18 110.45(12)
C17 C13 C14 101.81(11)
C12 C13 C14 106.17(11)
C18 C13 C14 112.30(11)
C8 C14 C15 119.79(11)
C8 C14 C13 114.02(11)
C15 C14 C13 104.05(11)
C8 C14 H14 106.0
C15 C14 H14 106.0
C13 C14 H14 106.0
C14 C15 C16 101.91(11)
C14 C15 H15A 111.4
C16 C15 H15A 111.4
C14 C15 H15B 111.4
C16 C15 H15B 111.4
H15A C15 H15B 109.3
C17 C16 C15 105.97(11)
C17 C16 H16A 110.5
C15 C16 H16A 110.5
C17 C16 H16B 110.5
C15 C16 H16B 110.5
H16A C16 H16B 108.7
C20 C17 C13 130.08(13)
C20 C17 C16 122.11(13)
C13 C17 C16 107.61(11)
C13 C18 H18A 109.5
C13 C18 H18B 109.5
H18A C18 H18B 109.5
C13 C18 H18C 109.5
H18A C18 H18C 109.5
H18B C18 H18C 109.5
C10 C19 H19A 109.5
C10 C19 H19B 109.5
H19A C19 H19B 109.5
C10 C19 H19C 109.5
H19A C19 H19C 109.5
H19B C19 H19C 109.5
C17 C20 C21 129.41(13)
C17 C20 H20 115.3
C21 C20 H20 115.3
C20 C21 H21A 109.5
C20 C21 H21B 109.5
H21A C21 H21B 109.5
C20 C21 H21C 109.5
H21A C21 H21C 109.5
H21B C21 H21C 109.5

loop_
_geom_bond_atom_site_label_1
_geom_bond_atom_site_label_2
_geom_bond_distance
Cl1 C2' 1.7485(14)
N1 C1' 1.3726(18)
N1 C3 1.4576(17)
N1 H10 0.875(19)
C1 C2 1.5329(18)
C1 C10 1.5367(18)
C1 H1A 0.9900
C1 H1B 0.9900
C1' C2' 1.4060(19)
C1' C6' 1.4064(19)
C2 C3 1.5350(18)
C2 H2A 0.9900
C2 H2B 0.9900
C2' C3' 1.3715(18)
C3 C4 1.5263(19)
C3 H3 1.0000
C3' C4' 1.386(2)
C3' H3' 0.9500
C4 C5 1.5244(19)
C4 H4A 0.9900
C4 H4B 0.9900
C4' C5' 1.390(2)
C4' H4' 0.9500
C5 C6 1.5280(19)
C5 C10 1.5528(18)
C5 H5 1.0000
C5' C6' 1.386(2)
C5' H5' 0.9500
C6 C7 1.5222(19)
C6 H6A 0.9900
C6 H6B 0.9900
C6' H6' 0.9500
C7 C8 1.5286(18)
C7 H7A 0.9900
C7 H7B 0.9900
C8 C14 1.5166(18)
C8 C9 1.5527(18)
C8 H8 1.0000
C9 C11 1.5414(17)
C9 C10 1.554(2)
C9 H9 1.0000
C10 C19 1.5432(18)
C11 C12 1.5349(18)
C11 H11A 0.9900
C11 H11B 0.9900
C12 C13 1.5347(19)
C12 H12A 0.9900
C12 H12B 0.9900
C13 C17 1.5295(19)
C13 C18 1.5456(18)
C13 C14 1.5533(18)
C14 C15 1.5219(19)
C14 H14 1.0000
C15 C16 1.537(2)
C15 H15A 0.9900
C15 H15B 0.9900
C16 C17 1.5355(19)
C16 H16A 0.9900
C16 H16B 0.9900
C17 C20 1.3215(19)
C18 H18A 0.9800
C18 H18B 0.9800
C18 H18C 0.9800
C19 H19A 0.9800
C19 H19B 0.9800
C19 H19C 0.9800
C20 C21 1.5092(19)
C20 H20 0.9500
C21 H21A 0.9800
C21 H21B 0.9800
C21 H21C 0.9800

loop_
_geom_hbond_atom_site_label_D
_geom_hbond_atom_site_label_H
_geom_hbond_atom_site_label_A
_geom_hbond_distance_DH
_geom_hbond_distance_HA
_geom_hbond_distance_DA
_geom_hbond_angle_DHA
_geom_hbond_publ_flag
N1 H10 Cl1 0.875(19) 2.50(2) 2.9569(13) 113.5(16) yes

loop_
_geom_torsion_atom_site_label_1
_geom_torsion_atom_site_label_2
_geom_torsion_atom_site_label_3
_geom_torsion_atom_site_label_4
_geom_torsion
C3 N1 C1' C2' -169.28(13)
C3 N1 C1' C6' 9.5(2)
C10 C1 C2 C3 -52.24(16)
N1 C1' C2' C3' 177.82(13)
C6' C1' C2' C3' -1.1(2)
N1 C1' C2' Cl1 0.32(18)
C6' C1' C2' Cl1 -178.57(10)
C1' N1 C3 C4 -80.43(17)
C1' N1 C3 C2 156.05(13)
C1 C2 C3 N1 173.59(11)
C1 C2 C3 C4 48.69(16)
C1' C2' C3' C4' 0.6(2)
Cl1 C2' C3' C4' 178.12(11)
N1 C3 C4 C5 -174.30(11)
C2 C3 C4 C5 -52.36(16)
C2' C3' C4' C5' -0.1(2)
C3 C4 C5 C6 -172.62(11)
C3 C4 C5 C10 59.60(15)
C3' C4' C5' C6' 0.0(2)
C4 C5 C6 C7 176.45(11)
C10 C5 C6 C7 -56.16(15)
C4' C5' C6' C1' -0.5(2)
N1 C1' C6' C5' -177.85(13)
C2' C1' C6' C5' 1.0(2)
C5 C6 C7 C8 55.07(16)
C6 C7 C8 C14 -176.32(11)
C6 C7 C8 C9 -55.10(15)
C14 C8 C9 C11 -50.99(14)
C7 C8 C9 C11 -174.11(11)
C14 C8 C9 C10 -179.98(10)
C7 C8 C9 C10 56.89(14)
C2 C1 C10 C19 -65.95(15)
C2 C1 C10 C5 55.09(14)
C2 C1 C10 C9 172.02(11)
C4 C5 C10 C1 -58.86(13)
C6 C5 C10 C1 173.99(11)
C4 C5 C10 C19 60.68(15)
C6 C5 C10 C19 -66.48(14)
C4 C5 C10 C9 -177.45(11)
C6 C5 C10 C9 55.39(14)
C11 C9 C10 C1 59.98(14)
C8 C9 C10 C1 -172.07(10)
C11 C9 C10 C19 -61.28(13)
C8 C9 C10 C19 66.67(13)
C11 C9 C10 C5 176.22(11)
C8 C9 C10 C5 -55.83(13)
C8 C9 C11 C12 49.27(15)
C10 C9 C11 C12 177.62(11)
C9 C11 C12 C13 -52.96(16)
C11 C12 C13 C17 170.00(11)
C11 C12 C13 C18 -65.98(15)
C11 C12 C13 C14 56.00(15)
C7 C8 C14 C15 -53.21(16)
C9 C8 C14 C15 -175.43(11)
C7 C8 C14 C13 -177.36(11)
C9 C8 C14 C13 60.42(14)
C17 C13 C14 C8 171.90(11)
C12 C13 C14 C8 -62.61(14)
C18 C13 C14 C8 58.19(15)
C17 C13 C14 C15 39.67(13)
C12 C13 C14 C15 165.16(11)
C18 C13 C14 C15 -74.04(14)
C8 C14 C15 C16 -171.63(12)
C13 C14 C15 C16 -42.82(13)
C14 C15 C16 C17 29.17(15)
C12 C13 C17 C20 47.9(2)
C18 C13 C17 C20 -77.94(18)
C14 C13 C17 C20 164.22(14)
C12 C13 C17 C16 -137.25(13)
C18 C13 C17 C16 96.90(13)
C14 C13 C17 C16 -20.94(14)
C15 C16 C17 C20 170.51(13)
C15 C16 C17 C13 -4.83(16)
C13 C17 C20 C21 -1.4(2)
C16 C17 C20 C21 -175.62(14)
